data_7227663
loop_
_publ_author_name
'You, Dong Kyun'
'Lee, Seon Hee'
'Lee, Ji Hye'
'Kwak, Sang Woo'
'Hwang, Hyonseok'
'Lee, Junseong'
'Chung, Yongseog'
'Park, Myung Hwan'
'Lee, Kang Mun'

_publ_section_title
;
 Synthesis and photophysical properties of
 phenanthroimidazole--triarylborane dyads: intriguing
 &#x2018;turn-on&#x2019; sensing mediated by fluoride anions
;
_journal_issue 17
_journal_name_full 'RSC Adv.'
_journal_page_first 10345
_journal_paper_doi 10.1039/C6RA28559G
_journal_volume 7
_journal_year 2017
_chemical_formula_moiety C107H96B2N4O
_chemical_formula_sum 'C107 H96 B2 N4 O'
_chemical_formula_weight 1475.49
_chemical_name_systematic
;
 ?
;
_space_group_crystal_system monoclinic
_space_group_IT_number 14
_space_group_name_Hall '-P 2yn'
_space_group_name_H-M_alt 'P 1 21/n 1'
_symmetry_space_group_name_Hall '-P 2yn'
_symmetry_space_group_name_H-M 'P 1 21/n 1'
_atom_sites_solution_hydrogens geom
_audit_creation_method SHELXL-2013
_audit_update_record
;
2016-12-09 deposited with the CCDC.
2017-01-31 downloaded from the CCDC.
;
_cell_angle_alpha 90
_cell_angle_beta 94.6387(13)
_cell_angle_gamma 90
_cell_formula_units_Z 2
_cell_length_a 10.8270(2)
_cell_length_b 11.8600(2)
_cell_length_c 34.3648(7)
_cell_measurement_reflns_used 56695
_cell_measurement_temperature 273(2)
_cell_measurement_theta_max 25.402
_cell_measurement_theta_min 1.189
_cell_volume 4398.27(14)
_computing_cell_refinement 'Bruker SAINT'
_computing_data_collection 'Bruker APEX2'
_computing_data_reduction 'Bruker SAINT'
_computing_molecular_graphics 'SHELXL-2014 (Sheldrick, 2014)'
_computing_publication_material 'Bruker SHELXTL'
_computing_structure_refinement 'SHELXL-2014 (Sheldrick, 2014)'
_computing_structure_solution 'SHELXS-97 (Sheldrick 2008)'
_diffrn_ambient_temperature 273(2)
_diffrn_measured_fraction_theta_full 1.000
_diffrn_measured_fraction_theta_max 0.997
_diffrn_measurement_device_type 'Bruker APEX-II CCD'
_diffrn_measurement_method '\f and \w scans'
_diffrn_radiation_type MoK\a
_diffrn_radiation_wavelength 0.71073
_diffrn_reflns_av_R_equivalents 0.0673
_diffrn_reflns_av_unetI/netI 0.0729
_diffrn_reflns_Laue_measured_fraction_full 1.000
_diffrn_reflns_Laue_measured_fraction_max 0.997
_diffrn_reflns_limit_h_max 13
_diffrn_reflns_limit_h_min -12
_diffrn_reflns_limit_k_max 12
_diffrn_reflns_limit_k_min -14
_diffrn_reflns_limit_l_max 41
_diffrn_reflns_limit_l_min -41
_diffrn_reflns_number 56695
_diffrn_reflns_point_group_measured_fraction_full 1.000
_diffrn_reflns_point_group_measured_fraction_max 0.997
_diffrn_reflns_theta_full 25.242
_diffrn_reflns_theta_max 25.402
_diffrn_reflns_theta_min 1.189
_diffrn_source 'fine-focus sealed tube'
_exptl_absorpt_coefficient_mu 0.064
_exptl_absorpt_correction_T_max 0.993
_exptl_absorpt_correction_T_min 0.988
_exptl_absorpt_correction_type multi-scan
_exptl_absorpt_process_details SADABS
_exptl_crystal_colour colorless
_exptl_crystal_density_diffrn 1.114
_exptl_crystal_description needle
_exptl_crystal_F_000 1568
_exptl_crystal_size_max 0.3
_exptl_crystal_size_mid 0.15
_exptl_crystal_size_min 0.1
_refine_diff_density_max 0.581
_refine_diff_density_min -0.214
_refine_diff_density_rms 0.071
_refine_ls_extinction_method none
_refine_ls_goodness_of_fit_ref 1.044
_refine_ls_hydrogen_treatment constr
_refine_ls_matrix_type full
_refine_ls_number_parameters 538
_refine_ls_number_reflns 8079
_refine_ls_number_restraints 0
_refine_ls_restrained_S_all 1.044
_refine_ls_R_factor_all 0.1708
_refine_ls_R_factor_gt 0.0769
_refine_ls_shift/su_max 0.001
_refine_ls_shift/su_mean 0.000
_refine_ls_structure_factor_coef Fsqd
_refine_ls_weighting_details 'w=1/[\s^2^(Fo^2^)+(0.1300P)^2^+1.1270P] where P=(Fo^2^+2Fc^2^)/3'
_refine_ls_weighting_scheme calc
_refine_ls_wR_factor_gt 0.2207
_refine_ls_wR_factor_ref 0.2688
_reflns_Friedel_coverage 0.000
_reflns_number_gt 3632
_reflns_number_total 8079
_reflns_threshold_expression 'I > 2\s(I)'
_cod_data_source_file c6ra28559g2.cif
_cod_data_source_block 1BP
_cod_database_code 7227663
_shelx_space_group_comment
;
The symmetry employed for this shelxl refinement is uniquely defined
by the following loop, which should always be used as a source of
symmetry information in preference to the above space-group names.
They are only intended as comments.
;
_shelxl_version_number 2013-4

loop_
_space_group_symop_operation_xyz
'x, y, z'
'-x+1/2, y+1/2, -z+1/2'
'-x, -y, -z'
'x-1/2, -y-1/2, z-1/2'

loop_
_atom_site_label
_atom_site_type_symbol
_atom_site_fract_x
_atom_site_fract_y
_atom_site_fract_z
_atom_site_U_iso_or_equiv
_atom_site_adp_type
_atom_site_occupancy
_atom_site_site_symmetry_order
_atom_site_calc_flag
_atom_site_refinement_flags_posn
_atom_site_refinement_flags_adp
_atom_site_refinement_flags_occupancy
B1 B 0.5374(4) 0.8528(3) 0.73531(12) 0.0544(11) Uani 1 1 d . . .
C2 C 0.6973(4) 0.9650(4) 0.69742(12) 0.0682(11) Uani 1 1 d . . .
C1 C 0.6296(4) 0.8649(3) 0.70242(11) 0.0588(10) Uani 1 1 d . . .
C6 C 0.6442(4) 0.7763(4) 0.67559(11) 0.0616(11) Uani 1 1 d . . .
C5 C 0.7235(4) 0.7885(5) 0.64629(13) 0.0787(13) Uani 1 1 d . . .
H5 H 0.7334 0.7279 0.6296 0.094 Uiso 1 1 calc R U .
C3 C 0.7726(4) 0.9734(5) 0.66653(14) 0.0845(14) Uani 1 1 d . . .
H3 H 0.8143 1.0408 0.6631 0.101 Uiso 1 1 calc R U .
C7 C 0.6841(5) 1.0688(4) 0.72262(14) 0.0937(15) Uani 1 1 d . . .
H7A H 0.7474 1.0683 0.7438 0.141 Uiso 1 1 calc R U .
H7B H 0.6041 1.0684 0.7328 0.141 Uiso 1 1 calc R U .
H7C H 0.6922 1.1354 0.7071 0.141 Uiso 1 1 calc R U .
C4 C 0.7883(4) 0.8860(5) 0.64067(13) 0.0843(14) Uani 1 1 d . . .
C9 C 0.5755(5) 0.6670(4) 0.67735(14) 0.0875(15) Uani 1 1 d . . .
H9A H 0.5880 0.6362 0.7032 0.131 Uiso 1 1 calc R U .
H9B H 0.6059 0.6149 0.6590 0.131 Uiso 1 1 calc R U .
H9C H 0.4887 0.6799 0.6710 0.131 Uiso 1 1 calc R U .
C8 C 0.8714(5) 0.8986(6) 0.60760(15) 0.128(2) Uani 1 1 d . . .
H8A H 0.8832 0.9771 0.6023 0.192 Uiso 1 1 calc R U .
H8B H 0.8336 0.8624 0.5846 0.192 Uiso 1 1 calc R U .
H8C H 0.9501 0.8641 0.6148 0.192 Uiso 1 1 calc R U .
C11 C 0.3186(4) 0.8807(3) 0.69960(10) 0.0519(9) Uani 1 1 d . . .
C15 C 0.3456(4) 0.7253(3) 0.74435(10) 0.0557(10) Uani 1 1 d . . .
C12 C 0.1940(4) 0.8538(3) 0.69395(11) 0.0621(11) Uani 1 1 d . . .
H12 H 0.1426 0.8985 0.6773 0.075 Uiso 1 1 calc R U .
C10 C 0.3971(3) 0.8184(3) 0.72573(10) 0.0504(9) Uani 1 1 d . . .
C14 C 0.2218(4) 0.6994(3) 0.73639(11) 0.0615(11) Uani 1 1 d . . .
H14 H 0.1906 0.6359 0.7481 0.074 Uiso 1 1 calc R U .
C13 C 0.1429(4) 0.7624(4) 0.71222(12) 0.0631(11) Uani 1 1 d . . .
C16 C 0.3646(4) 0.9806(4) 0.67699(12) 0.0745(12) Uani 1 1 d . . .
H16A H 0.4122 1.0298 0.6946 0.112 Uiso 1 1 calc R U .
H16B H 0.2949 1.0210 0.6648 0.112 Uiso 1 1 calc R U .
H16C H 0.4155 0.9539 0.6573 0.112 Uiso 1 1 calc R U .
C18 C 0.4222(4) 0.6486(4) 0.77205(12) 0.0788(13) Uani 1 1 d . . .
H18A H 0.4127 0.6710 0.7985 0.118 Uiso 1 1 calc R U .
H18B H 0.5079 0.6539 0.7670 0.118 Uiso 1 1 calc R U .
H18C H 0.3946 0.5721 0.7683 0.118 Uiso 1 1 calc R U .
C17 C 0.0059(4) 0.7357(5) 0.70494(15) 0.0974(16) Uani 1 1 d . . .
H17A H -0.0114 0.6649 0.7169 0.146 Uiso 1 1 calc R U .
H17B H -0.0159 0.7312 0.6773 0.146 Uiso 1 1 calc R U .
H17C H -0.0417 0.7941 0.7160 0.146 Uiso 1 1 calc R U .
C22 C 0.6571(4) 0.9408(3) 0.85712(10) 0.0559(10) Uani 1 1 d . . .
C25 C 0.6984(4) 0.9798(3) 0.89692(11) 0.0581(10) Uani 1 1 d . . .
C27 C 0.6713(4) 1.1019(4) 0.95235(11) 0.0655(11) Uani 1 1 d . . .
H27 H 0.6245 1.1551 0.9646 0.079 Uiso 1 1 calc R U .
C28 C 0.7806(4) 1.0642(4) 0.97018(11) 0.0627(11) Uani 1 1 d . . .
C19 C 0.5809(4) 0.8795(3) 0.77855(11) 0.0549(10) Uani 1 1 d . . .
C21 C 0.5332(4) 0.9424(3) 0.84317(11) 0.0647(11) Uani 1 1 d . . .
H21 H 0.4734 0.9644 0.8596 0.078 Uiso 1 1 calc R U .
C26 C 0.6307(4) 1.0604(4) 0.91591(11) 0.0667(11) Uani 1 1 d . . .
H26 H 0.5564 1.0868 0.9037 0.080 Uiso 1 1 calc R U .
C24 C 0.7045(4) 0.8768(3) 0.79315(11) 0.0608(11) Uani 1 1 d . . .
H24 H 0.7640 0.8552 0.7766 0.073 Uiso 1 1 calc R U .
C23 C 0.7425(4) 0.9050(3) 0.83132(11) 0.0622(11) Uani 1 1 d . . .
H23 H 0.8260 0.9001 0.8399 0.075 Uiso 1 1 calc R U .
C20 C 0.4976(4) 0.9117(3) 0.80512(11) 0.0612(11) Uani 1 1 d . . .
H20 H 0.4136 0.9127 0.7969 0.073 Uiso 1 1 calc R U .
C30 C 0.8076(4) 0.9418(4) 0.91655(12) 0.0748(13) Uani 1 1 d . . .
H30 H 0.8539 0.8870 0.9050 0.090 Uiso 1 1 calc R U .
C29 C 0.8488(4) 0.9829(4) 0.95262(12) 0.0818(14) Uani 1 1 d . . .
H29 H 0.9224 0.9562 0.9652 0.098 Uiso 1 1 calc R U .
C38 C 0.8198(4) 1.0306(3) 1.12571(11) 0.0585(10) Uani 1 1 d . . .
C31 C 0.8129(4) 1.0660(3) 1.04494(10) 0.0592(10) Uani 1 1 d . . .
C44 C 0.8636(4) 1.1465(3) 1.07011(10) 0.0581(10) Uani 1 1 d . . .
C32 C 0.7615(4) 0.9611(3) 1.05742(12) 0.0617(11) Uani 1 1 d . . .
C42 C 0.9181(4) 1.2132(4) 1.13765(11) 0.0685(12) Uani 1 1 d . . .
H42 H 0.9511 1.2792 1.1282 0.082 Uiso 1 1 calc R U .
C43 C 0.8691(4) 1.1314(3) 1.11160(10) 0.0581(10) Uani 1 1 d . . .
C37 C 0.7684(4) 0.9447(3) 1.09857(11) 0.0621(11) Uani 1 1 d . . .
C39 C 0.8228(4) 1.0180(4) 1.16670(12) 0.0709(12) Uani 1 1 d . . .
H39 H 0.7921 0.9523 1.1771 0.085 Uiso 1 1 calc R U .
C41 C 0.9180(4) 1.1968(4) 1.17679(12) 0.0781(13) Uani 1 1 d . . .
H41 H 0.9510 1.2516 1.1940 0.094 Uiso 1 1 calc R U .
C36 C 0.7235(4) 0.8422(4) 1.11175(15) 0.0811(13) Uani 1 1 d . . .
H36 H 0.7275 0.8289 1.1385 0.097 Uiso 1 1 calc R U .
C40 C 0.8693(5) 1.0994(4) 1.19109(12) 0.0809(14) Uani 1 1 d . . .
H40 H 0.8685 1.0895 1.2179 0.097 Uiso 1 1 calc R U .
C33 C 0.7068(4) 0.8781(4) 1.03245(14) 0.0831(14) Uani 1 1 d . . .
H33 H 0.6991 0.8903 1.0056 0.100 Uiso 1 1 calc R U .
C34 C 0.6647(5) 0.7792(4) 1.04741(17) 0.0960(16) Uani 1 1 d . . .
H34 H 0.6297 0.7243 1.0306 0.115 Uiso 1 1 calc R U .
C35 C 0.6739(5) 0.7609(4) 1.08700(18) 0.0945(15) Uani 1 1 d . . .
H35 H 0.6465 0.6933 1.0969 0.113 Uiso 1 1 calc R U .
C45 C 0.8810(4) 1.2153(4) 1.01331(11) 0.0677(11) Uani 1 1 d . . .
C46 C 0.9089(4) 1.2924(4) 0.98187(12) 0.0766(13) Uani 1 1 d . . .
C50 C 1.0057(6) 1.3364(7) 0.92338(17) 0.117(2) Uani 1 1 d . . .
H50 H 1.0505 1.3134 0.9028 0.140 Uiso 1 1 calc R U .
C47 C 0.8720(6) 1.4026(5) 0.98451(15) 0.1075(18) Uani 1 1 d . . .
H47 H 0.8264 1.4252 1.0049 0.129 Uiso 1 1 calc R U .
C56 C 0.9747(5) 1.2599(5) 0.95096(14) 0.0994(17) Uani 1 1 d . . .
H56 H 0.9985 1.1850 0.9488 0.119 Uiso 1 1 calc R U .
C48 C 0.9033(7) 1.4815(6) 0.9562(2) 0.128(2) Uani 1 1 d . . .
H48 H 0.8789 1.5564 0.9578 0.153 Uiso 1 1 calc R U .
C49 C 0.9704(7) 1.4459(8) 0.92626(19) 0.130(3) Uani 1 1 d . . .
H49 H 0.9921 1.4976 0.9076 0.156 Uiso 1 1 calc R U .
N1 N 0.8256(3) 1.1108(3) 1.00767(8) 0.0644(9) Uani 1 1 d . . .
N2 N 0.9057(3) 1.2378(3) 1.05075(9) 0.0693(10) Uani 1 1 d . . .
C74 C 0.6415(13) 0.4064(11) 0.0760(6) 0.107(5) Uani 0.5 1 d . . P
H74A H 0.7287 0.3884 0.0753 0.129 Uiso 0.5 1 calc R U P
H74B H 0.6336 0.4866 0.0806 0.129 Uiso 0.5 1 calc R U P
C73 C 0.5989(18) 0.355(3) 0.1004(6) 0.211(13) Uani 0.5 1 d . . P
H73A H 0.5489 0.4034 0.1157 0.254 Uiso 0.5 1 calc R U P
H73B H 0.6634 0.3207 0.1177 0.254 Uiso 0.5 1 calc R U P
C71 C 0.488(3) 0.328(3) 0.0418(8) 0.271(15) Uani 0.5 1 d . . P
H71A H 0.4755 0.2746 0.0205 0.325 Uiso 0.5 1 calc R U P
H71B H 0.4165 0.3766 0.0427 0.325 Uiso 0.5 1 calc R U P
O51 O 0.5759(13) 0.376(3) 0.0410(6) 0.281(12) Uani 0.5 1 d . . P
C72 C 0.5251(18) 0.2724(12) 0.0803(8) 0.344(12) Uani 1 1 d . . .
H72A H 0.4530 0.2543 0.0941 0.413 Uiso 1 1 calc R U .
H72B H 0.5721 0.2040 0.0768 0.413 Uiso 1 1 calc R U .

loop_
_atom_site_aniso_label
_atom_site_aniso_U_11
_atom_site_aniso_U_22
_atom_site_aniso_U_33
_atom_site_aniso_U_23
_atom_site_aniso_U_13
_atom_site_aniso_U_12
B1 0.064(3) 0.045(2) 0.054(3) -0.0067(19) 0.004(2) 0.003(2)
C2 0.061(3) 0.075(3) 0.069(3) -0.004(2) 0.005(2) -0.008(2)
C1 0.053(3) 0.067(3) 0.056(2) -0.005(2) -0.0013(19) -0.001(2)
C6 0.049(3) 0.079(3) 0.057(2) -0.013(2) 0.003(2) 0.003(2)
C5 0.057(3) 0.107(4) 0.072(3) -0.020(3) 0.005(2) 0.007(3)
C3 0.064(3) 0.108(4) 0.081(3) 0.009(3) 0.006(3) -0.021(3)
C7 0.107(4) 0.072(3) 0.102(4) -0.009(3) 0.013(3) -0.018(3)
C4 0.060(3) 0.126(4) 0.068(3) -0.011(3) 0.010(2) -0.001(3)
C9 0.092(4) 0.073(3) 0.099(4) -0.030(3) 0.016(3) -0.004(3)
C8 0.102(4) 0.190(6) 0.099(4) -0.002(4) 0.049(3) -0.009(4)
C11 0.056(3) 0.054(2) 0.046(2) -0.0078(17) 0.0024(19) -0.001(2)
C15 0.059(3) 0.060(2) 0.048(2) -0.0028(18) 0.0011(19) -0.003(2)
C12 0.064(3) 0.069(3) 0.053(2) -0.011(2) -0.001(2) 0.006(2)
C10 0.055(3) 0.053(2) 0.0427(19) -0.0061(17) 0.0014(18) -0.0029(19)
C14 0.067(3) 0.061(2) 0.057(2) -0.005(2) 0.008(2) -0.008(2)
C13 0.056(3) 0.073(3) 0.060(2) -0.011(2) 0.005(2) -0.006(2)
C16 0.080(3) 0.073(3) 0.070(3) 0.010(2) 0.002(2) 0.000(2)
C18 0.087(3) 0.072(3) 0.075(3) 0.012(2) -0.008(2) -0.006(3)
C17 0.070(4) 0.113(4) 0.107(4) -0.002(3) -0.006(3) -0.013(3)
C22 0.053(3) 0.063(2) 0.050(2) -0.0039(18) -0.0009(19) 0.003(2)
C25 0.050(3) 0.072(3) 0.052(2) -0.004(2) -0.0003(19) 0.002(2)
C27 0.061(3) 0.081(3) 0.052(2) -0.014(2) -0.005(2) 0.005(2)
C28 0.059(3) 0.082(3) 0.046(2) -0.007(2) -0.005(2) -0.002(2)
C19 0.048(2) 0.062(2) 0.055(2) -0.0068(18) 0.0005(19) 0.000(2)
C21 0.049(3) 0.089(3) 0.056(2) -0.014(2) 0.005(2) 0.005(2)
C26 0.061(3) 0.083(3) 0.054(2) -0.006(2) -0.008(2) 0.011(2)
C24 0.058(3) 0.068(3) 0.057(2) -0.0125(19) 0.006(2) 0.005(2)
C23 0.051(3) 0.077(3) 0.058(2) -0.010(2) -0.001(2) 0.003(2)
C20 0.046(2) 0.080(3) 0.056(2) -0.011(2) -0.002(2) -0.002(2)
C30 0.059(3) 0.099(3) 0.064(3) -0.020(2) -0.009(2) 0.017(3)
C29 0.067(3) 0.111(4) 0.064(3) -0.017(3) -0.017(2) 0.019(3)
C38 0.051(3) 0.068(3) 0.057(2) 0.004(2) 0.0090(19) 0.015(2)
C31 0.060(3) 0.075(3) 0.042(2) 0.003(2) -0.0003(18) 0.002(2)
C44 0.062(3) 0.067(3) 0.045(2) 0.000(2) 0.0018(19) -0.003(2)
C32 0.052(3) 0.066(3) 0.066(3) 0.005(2) 0.001(2) -0.001(2)
C42 0.084(3) 0.074(3) 0.046(2) -0.003(2) -0.003(2) 0.004(2)
C43 0.057(3) 0.068(3) 0.049(2) -0.0023(19) 0.0032(19) 0.008(2)
C37 0.059(3) 0.066(3) 0.063(3) 0.010(2) 0.009(2) 0.004(2)
C39 0.078(3) 0.080(3) 0.056(3) 0.012(2) 0.014(2) 0.020(3)
C41 0.091(4) 0.087(3) 0.055(3) -0.008(2) -0.002(2) 0.016(3)
C36 0.077(3) 0.080(3) 0.087(3) 0.010(3) 0.013(3) 0.002(3)
C40 0.102(4) 0.093(4) 0.048(3) 0.000(3) 0.011(2) 0.024(3)
C33 0.086(4) 0.082(3) 0.079(3) -0.004(3) -0.007(3) -0.016(3)
C34 0.100(4) 0.080(3) 0.105(4) -0.004(3) -0.012(3) -0.024(3)
C35 0.093(4) 0.078(3) 0.113(4) 0.016(3) 0.008(3) -0.012(3)
C45 0.073(3) 0.079(3) 0.049(2) 0.003(2) -0.004(2) -0.012(2)
C46 0.084(4) 0.094(4) 0.049(2) 0.009(2) -0.008(2) -0.024(3)
C50 0.110(5) 0.166(6) 0.075(4) 0.024(4) 0.009(3) -0.021(5)
C47 0.149(5) 0.097(4) 0.076(3) 0.012(3) 0.006(3) -0.024(4)
C56 0.092(4) 0.139(5) 0.068(3) 0.023(3) 0.007(3) -0.009(3)
C48 0.166(6) 0.106(4) 0.109(5) 0.030(4) -0.005(4) -0.033(4)
C49 0.135(6) 0.171(7) 0.082(4) 0.041(5) -0.003(4) -0.048(6)
N1 0.071(2) 0.077(2) 0.0440(18) -0.0003(16) -0.0050(16) -0.011(2)
N2 0.080(3) 0.079(2) 0.0482(19) 0.0019(17) -0.0004(17) -0.013(2)
C74 0.083(10) 0.089(7) 0.154(14) -0.044(8) 0.029(11) -0.017(7)
C73 0.075(12) 0.41(4) 0.140(14) -0.01(2) -0.052(11) 0.112(18)
C71 0.26(3) 0.31(3) 0.21(2) -0.11(2) -0.15(2) -0.06(3)
O51 0.093(9) 0.59(4) 0.163(13) 0.111(18) 0.035(9) 0.004(14)
C72 0.258(19) 0.207(12) 0.58(3) 0.215(18) 0.11(2) -0.006(11)

loop_
_atom_type_symbol
_atom_type_description
_atom_type_scat_dispersion_real
_atom_type_scat_dispersion_imag
_atom_type_scat_source
C C 0.0033 0.0016 'International Tables Vol C Tables 4.2.6.8 and 6.1.1.4'
H H 0.0000 0.0000 'International Tables Vol C Tables 4.2.6.8 and 6.1.1.4'
O O 0.0106 0.0060 'International Tables Vol C Tables 4.2.6.8 and 6.1.1.4'
B B 0.0013 0.0007 'International Tables Vol C Tables 4.2.6.8 and 6.1.1.4'
N N 0.0061 0.0033 'International Tables Vol C Tables 4.2.6.8 and 6.1.1.4'

loop_
_geom_angle_atom_site_label_1
_geom_angle_atom_site_label_2
_geom_angle_atom_site_label_3
_geom_angle
C19 B1 C1 120.4(4)
C19 B1 C10 117.6(3)
C1 B1 C10 121.9(3)
C3 C2 C1 119.6(4)
C3 C2 C7 117.7(4)
C1 C2 C7 122.5(4)
C2 C1 C6 117.3(4)
C2 C1 B1 122.0(3)
C6 C1 B1 120.7(4)
C5 C6 C1 120.3(4)
C5 C6 C9 117.4(4)
C1 C6 C9 122.3(4)
C4 C5 C6 123.0(4)
C4 C3 C2 123.1(5)
C5 C4 C3 116.7(4)
C5 C4 C8 122.0(5)
C3 C4 C8 121.3(5)
C12 C11 C10 120.2(4)
C12 C11 C16 117.6(4)
C10 C11 C16 122.2(4)
C14 C15 C10 119.7(4)
C14 C15 C18 117.7(4)
C10 C15 C18 122.6(4)
C11 C12 C13 122.3(4)
C11 C10 C15 117.6(3)
C11 C10 B1 121.4(3)
C15 C10 B1 121.0(3)
C13 C14 C15 123.3(4)
C14 C13 C12 116.7(4)
C14 C13 C17 122.8(4)
C12 C13 C17 120.5(4)
C21 C22 C23 117.1(3)
C21 C22 C25 121.8(4)
C23 C22 C25 121.0(4)
C30 C25 C26 116.9(4)
C30 C25 C22 122.0(4)
C26 C25 C22 121.0(4)
C28 C27 C26 119.4(4)
C27 C28 C29 120.5(4)
C27 C28 N1 119.4(4)
C29 C28 N1 120.1(4)
C20 C19 C24 115.3(3)
C20 C19 B1 121.4(4)
C24 C19 B1 123.3(3)
C20 C21 C22 120.7(4)
C27 C26 C25 121.7(4)
C23 C24 C19 122.7(4)
C24 C23 C22 120.9(4)
C21 C20 C19 123.3(4)
C29 C30 C25 121.7(4)
C30 C29 C28 119.7(4)
C43 C38 C39 116.9(4)
C43 C38 C37 120.4(3)
C39 C38 C37 122.7(4)
C44 C31 N1 104.4(3)
C44 C31 C32 123.8(3)
N1 C31 C32 131.8(4)
N2 C44 C31 112.1(3)
N2 C44 C43 126.4(4)
C31 C44 C43 121.5(4)
C33 C32 C37 119.8(4)
C33 C32 C31 125.2(4)
C37 C32 C31 115.0(4)
C41 C42 C43 120.3(4)
C42 C43 C38 120.2(4)
C42 C43 C44 122.3(4)
C38 C43 C44 117.5(4)
C36 C37 C32 116.7(4)
C36 C37 C38 121.6(4)
C32 C37 C38 121.7(4)
C40 C39 C38 121.4(4)
C42 C41 C40 120.3(4)
C35 C36 C37 122.8(5)
C39 C40 C41 120.9(4)
C34 C33 C32 120.4(4)
C35 C34 C33 120.4(5)
C36 C35 C34 119.9(5)
N2 C45 N1 111.7(3)
N2 C45 C46 123.7(4)
N1 C45 C46 124.7(4)
C47 C46 C56 119.2(5)
C47 C46 C45 117.9(5)
C56 C46 C45 122.9(5)
C49 C50 C56 119.7(7)
C46 C47 C48 120.0(6)
C50 C56 C46 121.1(6)
C49 C48 C47 119.0(7)
C50 C49 C48 121.1(7)
C45 N1 C31 106.5(3)
C45 N1 C28 125.2(3)
C31 N1 C28 128.0(3)
C45 N2 C44 105.3(3)
C73 C74 O51 106.6(16)
C74 C73 C72 104.7(17)
O51 C71 C72 94.7(17)
C71 O51 C74 119(2)
C73 C72 C71 102.9(15)

loop_
_geom_bond_atom_site_label_1
_geom_bond_atom_site_label_2
_geom_bond_distance
B1 C19 1.555(5)
B1 C1 1.574(6)
B1 C10 1.582(6)
C2 C3 1.393(6)
C2 C1 1.413(5)
C2 C7 1.519(6)
C1 C6 1.416(5)
C6 C5 1.382(6)
C6 C9 1.498(6)
C5 C4 1.375(7)
C3 C4 1.385(7)
C4 C8 1.513(7)
C11 C12 1.385(5)
C11 C10 1.397(5)
C11 C16 1.522(5)
C15 C14 1.381(5)
C15 C10 1.413(5)
C15 C18 1.514(5)
C12 C13 1.390(5)
C14 C13 1.365(5)
C13 C17 1.518(6)
C22 C21 1.388(5)
C22 C23 1.398(5)
C22 C25 1.478(5)
C25 C30 1.388(5)
C25 C26 1.398(5)
C27 C28 1.363(5)
C27 C26 1.384(5)
C28 C29 1.383(6)
C28 N1 1.450(5)
C19 C20 1.388(5)
C19 C24 1.391(5)
C21 C20 1.382(5)
C24 C23 1.384(5)
C30 C29 1.373(5)
C38 C43 1.411(5)
C38 C39 1.414(5)
C38 C37 1.461(6)
C31 C44 1.372(5)
C31 N1 1.403(5)
C31 C32 1.443(5)
C44 N2 1.369(5)
C44 C43 1.433(5)
C32 C33 1.404(6)
C32 C37 1.423(5)
C42 C41 1.359(5)
C42 C43 1.396(5)
C37 C36 1.398(6)
C39 C40 1.348(6)
C41 C40 1.377(6)
C36 C35 1.367(6)
C33 C34 1.373(6)
C34 C35 1.373(7)
C45 N2 1.320(4)
C45 N1 1.383(5)
C45 C46 1.466(6)
C46 C47 1.371(7)
C46 C56 1.381(7)
C50 C49 1.360(9)
C50 C56 1.373(8)
C47 C48 1.410(7)
C48 C49 1.374(9)
C74 C73 1.16(3)
C74 O51 1.40(2)
C73 C72 1.41(2)
C71 O51 1.11(3)
C71 C72 1.51(3)
